data_7703545
loop_
_publ_author_name
'Levchenko, Volodymyr'
'Glessi, Cristiano'
'\/Oien-\/Odegaard, Sigurd'
'Tilset, Mats'

_publ_section_title
;
 Organometallic chemistry in aqua regia: metal and ligand based oxidations
 of (NHC)AuCl complexes.
;
_journal_issue 11
_journal_name_full 'Dalton transactions (Cambridge, England : 2003)'
_journal_page_first 3473
_journal_page_last 3479
_journal_paper_doi 10.1039/c9dt04472h
_journal_volume 49
_journal_year 2020
_chemical_formula_moiety 'C9 H10 Au Cl3 N2'
_chemical_formula_sum 'C9 H10 Au Cl3 N2'
_chemical_formula_weight 449.51
_space_group_crystal_system monoclinic
_space_group_IT_number 14
_space_group_name_Hall '-P 2yn'
_space_group_name_H-M_alt 'P 1 21/n 1'
_atom_sites_solution_hydrogens geom
_audit_creation_date 2019-04-24
_audit_creation_method
;
Olex2 1.2
(compiled 2018.05.29 svn.r3508 for OlexSys, GUI svn.r5506)
;
_audit_update_record
;
2019-10-23 deposited with the CCDC.	2020-02-17 downloaded from the CCDC.
;
_cell_angle_alpha 90
_cell_angle_beta 100.78(2)
_cell_angle_gamma 90
_cell_formula_units_Z 4
_cell_length_a 7.793(5)
_cell_length_b 13.984(9)
_cell_length_c 11.539(7)
_cell_measurement_reflns_used 7399
_cell_measurement_temperature 100(2)
_cell_measurement_theta_max 30.56
_cell_measurement_theta_min 2.31
_cell_volume 1235.3(14)
_computing_cell_refinement 'APEX3 (Bruker, 2018)'
_computing_data_collection 'APEX3 (Bruker, 2018)'
_computing_data_reduction 'APEX3 (Bruker, 2018)'
_computing_molecular_graphics 'Diamond v4 (Brandenburg, 2014)'
_computing_publication_material 'Olex2 (Dolomanov et al., 2009)'
_computing_structure_refinement 'SHELXL (Sheldrick, 2015b)'
_computing_structure_solution 'SHELXT (Sheldrick, 2015a)'
_diffrn_ambient_temperature 100.15
_diffrn_measured_fraction_theta_full 0.999
_diffrn_measured_fraction_theta_max 0.993
_diffrn_measurement_device_type 'Bruker D8 Venture'
_diffrn_measurement_method '\f and \w scans'
_diffrn_radiation_type MoK\a
_diffrn_radiation_wavelength 0.71073
_diffrn_reflns_av_R_equivalents 0.0292
_diffrn_reflns_av_unetI/netI 0.0291
_diffrn_reflns_Laue_measured_fraction_full 0.999
_diffrn_reflns_Laue_measured_fraction_max 0.993
_diffrn_reflns_limit_h_max 9
_diffrn_reflns_limit_h_min -11
_diffrn_reflns_limit_k_max 17
_diffrn_reflns_limit_k_min -19
_diffrn_reflns_limit_l_max 16
_diffrn_reflns_limit_l_min -16
_diffrn_reflns_number 12193
_diffrn_reflns_point_group_measured_fraction_full 0.999
_diffrn_reflns_point_group_measured_fraction_max 0.993
_diffrn_reflns_theta_full 25.242
_diffrn_reflns_theta_max 30.580
_diffrn_reflns_theta_min 2.313
_diffrn_standards_number 0
_exptl_absorpt_coefficient_mu 12.526
_exptl_absorpt_correction_T_max 0.7461
_exptl_absorpt_correction_T_min 0.5538
_exptl_absorpt_correction_type multi-scan
_exptl_absorpt_process_details
;
SADABS-2016/2 (Bruker,2016/2) was used for absorption correction.
wR2(int) was 0.0922 before and 0.0391 after correction.
The Ratio of minimum to maximum transmission is 0.7423.
The \l/2 correction factor is Not present.
;
_exptl_crystal_colour yellow
_exptl_crystal_density_diffrn 2.417
_exptl_crystal_description block
_exptl_crystal_F_000 832
_exptl_crystal_size_max 0.212
_exptl_crystal_size_mid 0.199
_exptl_crystal_size_min 0.153
_exptl_transmission_factor_max 1.0000
_exptl_transmission_factor_min 0.7423
_refine_diff_density_max 1.674
_refine_diff_density_min -2.167
_refine_diff_density_rms 0.164
_refine_ls_extinction_method none
_refine_ls_goodness_of_fit_ref 1.024
_refine_ls_hydrogen_treatment constr
_refine_ls_matrix_type full
_refine_ls_number_parameters 138
_refine_ls_number_reflns 3761
_refine_ls_number_restraints 0
_refine_ls_restrained_S_all 1.024
_refine_ls_R_factor_all 0.0303
_refine_ls_R_factor_gt 0.0223
_refine_ls_shift/su_max 0.002
_refine_ls_shift/su_mean 0.000
_refine_ls_structure_factor_coef Fsqd
_refine_ls_weighting_details 'w=1/[\s^2^(Fo^2^)+(0.0259P)^2^+1.0010P] where P=(Fo^2^+2Fc^2^)/3'
_refine_ls_weighting_scheme calc
_refine_ls_wR_factor_gt 0.0483
_refine_ls_wR_factor_ref 0.0505
_reflns_Friedel_coverage 0.000
_reflns_number_gt 3276
_reflns_number_total 3761
_reflns_threshold_expression 'I > 2\s(I)'
_cod_data_source_file c9dt04472h2.cif
_cod_data_source_block lv67_080_dcmpentvapdif_0m_a_pl
_cod_depositor_comments 'Adding full bibliography for 7703541--7703546.cif.'
_cod_database_code 7703545
_shelx_shelxl_version_number 2018/3
_shelx_space_group_comment
;
The symmetry employed for this shelxl refinement is uniquely defined
by the following loop, which should always be used as a source of
symmetry information in preference to the above space-group names.
They are only intended as comments.
;
_shelx_estimated_absorpt_t_max 0.250
_shelx_estimated_absorpt_t_min 0.177
_olex2_refinement_description
;
1. Fixed Uiso
 At 1.2 times of:
  All C(H) groups
 At 1.5 times of:
  All C(H,H,H) groups
2.a Aromatic/amide H refined with riding coordinates:
 C8(H8), C7(H7), C6(H6), C5(H5)
2.b Idealised Me refined as rotating group:
 C9(H9A,H9B,H9C), C4(H4A,H4B,H4C)
;
_olex2_submission_special_instructions 'No special instructions were received'

loop_
_space_group_symop_operation_xyz
'x, y, z'
'-x+1/2, y+1/2, -z+1/2'
'-x, -y, -z'
'x-1/2, -y-1/2, z-1/2'

loop_
_atom_site_label
_atom_site_type_symbol
_atom_site_fract_x
_atom_site_fract_y
_atom_site_fract_z
_atom_site_U_iso_or_equiv
_atom_site_adp_type
_atom_site_occupancy
_atom_site_site_symmetry_order
_atom_site_calc_flag
_atom_site_refinement_flags_posn
_atom_site_refinement_flags_adp
_atom_site_refinement_flags_occupancy
_atom_site_disorder_assembly
_atom_site_disorder_group
Au1 Au 0.59525(2) 0.35925(2) 0.10227(2) 0.01269(4) Uani 1 1 d . . . . .
Cl1 Cl 0.30605(10) 0.39539(7) 0.08394(7) 0.02398(18) Uani 1 1 d . . . . .
Cl2 Cl 0.55110(11) 0.29911(6) -0.08846(6) 0.02016(16) Uani 1 1 d . . . . .
Cl3 Cl 0.88708(11) 0.32905(8) 0.12943(8) 0.0275(2) Uani 1 1 d . . . . .
N1 N 0.7176(3) 0.48472(19) 0.3126(2) 0.0135(5) Uani 1 1 d . . . . .
N2 N 0.5986(3) 0.35234(18) 0.3612(2) 0.0133(5) Uani 1 1 d . . . . .
C1 C 0.6380(4) 0.4037(2) 0.2707(2) 0.0124(6) Uani 1 1 d . . . . .
C9 C 0.7823(4) 0.5596(2) 0.2442(3) 0.0181(7) Uani 1 1 d . . . . .
H9A H 0.909105 0.565555 0.269263 0.027 Uiso 1 1 calc GR . . . .
H9B H 0.726378 0.620425 0.256969 0.027 Uiso 1 1 calc GR . . . .
H9C H 0.754942 0.543031 0.160187 0.027 Uiso 1 1 calc GR . . . .
C8 C 0.8010(4) 0.5558(2) 0.5180(3) 0.0165(6) Uani 1 1 d . . . . .
H8 H 0.850914 0.613539 0.496129 0.020 Uiso 1 1 calc R . . . .
C2 C 0.7319(4) 0.4865(2) 0.4351(3) 0.0135(6) Uani 1 1 d . . . . .
C3 C 0.6570(4) 0.4026(2) 0.4658(3) 0.0127(6) Uani 1 1 d . . . . .
C4 C 0.5091(4) 0.2602(2) 0.3548(3) 0.0172(6) Uani 1 1 d . . . . .
H4A H 0.474835 0.240827 0.272105 0.026 Uiso 1 1 calc GR . . . .
H4B H 0.404702 0.265884 0.390319 0.026 Uiso 1 1 calc GR . . . .
H4C H 0.587660 0.212052 0.397782 0.026 Uiso 1 1 calc GR . . . .
C7 C 0.7919(4) 0.5350(3) 0.6345(3) 0.0185(7) Uani 1 1 d . . . . .
H7 H 0.837547 0.579735 0.694250 0.022 Uiso 1 1 calc R . . . .
C6 C 0.7173(4) 0.4495(2) 0.6668(3) 0.0173(6) Uani 1 1 d . . . . .
H6 H 0.713676 0.438250 0.747524 0.021 Uiso 1 1 calc R . . . .
C5 C 0.6489(4) 0.3815(2) 0.5832(3) 0.0153(6) Uani 1 1 d . . . . .
H5 H 0.599220 0.323548 0.604651 0.018 Uiso 1 1 calc R . . . .

loop_
_atom_site_aniso_label
_atom_site_aniso_U_11
_atom_site_aniso_U_22
_atom_site_aniso_U_33
_atom_site_aniso_U_23
_atom_site_aniso_U_13
_atom_site_aniso_U_12
Au1 0.01198(6) 0.01713(7) 0.00951(6) -0.00083(4) 0.00340(4) 0.00254(4)
Cl1 0.0121(3) 0.0429(5) 0.0171(4) -0.0083(4) 0.0030(3) 0.0032(3)
Cl2 0.0224(4) 0.0260(4) 0.0118(3) -0.0031(3) 0.0023(3) 0.0078(3)
Cl3 0.0150(4) 0.0462(6) 0.0206(4) -0.0105(4) 0.0018(3) 0.0113(4)
N1 0.0129(12) 0.0152(14) 0.0131(11) 0.0022(10) 0.0041(9) 0.0005(10)
N2 0.0130(12) 0.0156(14) 0.0119(12) -0.0005(10) 0.0040(9) 0.0003(10)
C1 0.0121(13) 0.0154(16) 0.0105(12) -0.0018(11) 0.0042(10) 0.0015(11)
C9 0.0168(15) 0.0202(18) 0.0184(15) 0.0058(13) 0.0060(12) 0.0006(13)
C8 0.0127(14) 0.0165(16) 0.0198(15) -0.0041(12) 0.0013(12) 0.0005(12)
C2 0.0093(13) 0.0190(16) 0.0128(13) -0.0019(11) 0.0033(11) 0.0022(11)
C3 0.0111(13) 0.0155(16) 0.0123(13) -0.0028(11) 0.0045(10) 0.0025(11)
C4 0.0222(16) 0.0143(16) 0.0166(15) -0.0021(12) 0.0076(12) -0.0051(13)
C7 0.0138(14) 0.0234(18) 0.0175(15) -0.0070(13) 0.0009(12) 0.0020(13)
C6 0.0158(15) 0.0244(18) 0.0121(14) 0.0004(12) 0.0034(12) 0.0042(13)
C5 0.0148(14) 0.0194(17) 0.0128(13) 0.0002(12) 0.0055(11) 0.0016(12)

loop_
_atom_type_symbol
_atom_type_description
_atom_type_scat_dispersion_real
_atom_type_scat_dispersion_imag
_atom_type_scat_source
C C 0.0030 0.0020 'International Tables Vol C Tables 4.2.6.8 and 6.1.1.4'
H H 0.0000 0.0000 'International Tables Vol C Tables 4.2.6.8 and 6.1.1.4'
Au Au -2.0130 8.8020 'International Tables Vol C Tables 4.2.6.8 and 6.1.1.4'
Cl Cl 0.1480 0.1590 'International Tables Vol C Tables 4.2.6.8 and 6.1.1.4'
N N 0.0060 0.0030 'International Tables Vol C Tables 4.2.6.8 and 6.1.1.4'

loop_
_geom_angle_atom_site_label_1
_geom_angle_atom_site_label_2
_geom_angle_atom_site_label_3
_geom_angle
_geom_angle_site_symmetry_1
_geom_angle_site_symmetry_3
_geom_angle_publ_flag
Cl1 Au1 Cl2 91.36(3) . . ?
Cl3 Au1 Cl1 176.73(3) . . ?
Cl3 Au1 Cl2 91.74(4) . . ?
C1 Au1 Cl1 90.19(9) . . ?
C1 Au1 Cl2 176.68(9) . . ?
C1 Au1 Cl3 86.77(9) . . ?
C1 N1 C9 126.6(3) . . ?
C1 N1 C2 109.0(3) . . ?
C2 N1 C9 124.4(3) . . ?
C1 N2 C3 108.4(3) . . ?
C1 N2 C4 127.3(3) . . ?
C3 N2 C4 124.2(3) . . ?
N1 C1 Au1 126.4(2) . . ?
N1 C1 N2 109.2(3) . . ?
N2 C1 Au1 124.3(2) . . ?
N1 C9 H9A 109.5 . . ?
N1 C9 H9B 109.5 . . ?
N1 C9 H9C 109.5 . . ?
H9A C9 H9B 109.5 . . ?
H9A C9 H9C 109.5 . . ?
H9B C9 H9C 109.5 . . ?
C2 C8 H8 122.2 . . ?
C7 C8 H8 122.2 . . ?
C7 C8 C2 115.7(3) . . ?
C8 C2 N1 130.7(3) . . ?
C3 C2 N1 106.6(3) . . ?
C3 C2 C8 122.7(3) . . ?
N2 C3 C5 131.6(3) . . ?
C2 C3 N2 106.9(3) . . ?
C2 C3 C5 121.5(3) . . ?
N2 C4 H4A 109.5 . . ?
N2 C4 H4B 109.5 . . ?
N2 C4 H4C 109.5 . . ?
H4A C4 H4B 109.5 . . ?
H4A C4 H4C 109.5 . . ?
H4B C4 H4C 109.5 . . ?
C8 C7 H7 118.9 . . ?
C8 C7 C6 122.2(3) . . ?
C6 C7 H7 118.9 . . ?
C7 C6 H6 119.3 . . ?
C5 C6 C7 121.4(3) . . ?
C5 C6 H6 119.3 . . ?
C3 C5 H5 121.7 . . ?
C6 C5 C3 116.6(3) . . ?
C6 C5 H5 121.7 . . ?

loop_
_geom_bond_atom_site_label_1
_geom_bond_atom_site_label_2
_geom_bond_distance
_geom_bond_site_symmetry_2
_geom_bond_publ_flag
Au1 Cl1 2.2807(16) . ?
Au1 Cl2 2.3208(15) . ?
Au1 Cl3 2.2764(16) . ?
Au1 C1 2.008(3) . ?
N1 C1 1.338(4) . ?
N1 C9 1.457(4) . ?
N1 C2 1.397(4) . ?
N2 C1 1.349(4) . ?
N2 C3 1.397(4) . ?
N2 C4 1.460(4) . ?
C9 H9A 0.9800 . ?
C9 H9B 0.9800 . ?
C9 H9C 0.9800 . ?
C8 H8 0.9500 . ?
C8 C2 1.397(4) . ?
C8 C7 1.390(5) . ?
C2 C3 1.386(4) . ?
C3 C5 1.400(4) . ?
C4 H4A 0.9800 . ?
C4 H4B 0.9800 . ?
C4 H4C 0.9800 . ?
C7 H7 0.9500 . ?
C7 C6 1.409(5) . ?
C6 H6 0.9500 . ?
C6 C5 1.388(4) . ?
C5 H5 0.9500 . ?

loop_
_geom_torsion_atom_site_label_1
_geom_torsion_atom_site_label_2
_geom_torsion_atom_site_label_3
_geom_torsion_atom_site_label_4
_geom_torsion
_geom_torsion_site_symmetry_1
_geom_torsion_site_symmetry_2
_geom_torsion_site_symmetry_3
_geom_torsion_site_symmetry_4
_geom_torsion_publ_flag
N1 C2 C3 N2 -0.3(3) . . . . ?
N1 C2 C3 C5 -179.8(3) . . . . ?
N2 C3 C5 C6 -178.5(3) . . . . ?
C1 N1 C2 C8 -178.6(3) . . . . ?
C1 N1 C2 C3 0.0(3) . . . . ?
C1 N2 C3 C2 0.5(3) . . . . ?
C1 N2 C3 C5 180.0(3) . . . . ?
C9 N1 C1 Au1 3.2(4) . . . . ?
C9 N1 C1 N2 179.6(3) . . . . ?
C9 N1 C2 C8 2.1(5) . . . . ?
C9 N1 C2 C3 -179.3(3) . . . . ?
C8 C2 C3 N2 178.4(3) . . . . ?
C8 C2 C3 C5 -1.1(5) . . . . ?
C8 C7 C6 C5 0.1(5) . . . . ?
C2 N1 C1 Au1 -176.1(2) . . . . ?
C2 N1 C1 N2 0.3(3) . . . . ?
C2 C8 C7 C6 -0.2(5) . . . . ?
C2 C3 C5 C6 1.0(5) . . . . ?
C3 N2 C1 Au1 176.0(2) . . . . ?
C3 N2 C1 N1 -0.5(3) . . . . ?
C4 N2 C1 Au1 -4.5(4) . . . . ?
C4 N2 C1 N1 179.0(3) . . . . ?
C4 N2 C3 C2 -179.1(3) . . . . ?
C4 N2 C3 C5 0.4(5) . . . . ?
C7 C8 C2 N1 179.1(3) . . . . ?
C7 C8 C2 C3 0.7(4) . . . . ?
C7 C6 C5 C3 -0.5(5) . . . . ?
